data_2011184
loop_
_publ_author_name
'T. Narasimhamurthy'
'R.V. Krishnakumar'
J.C.N.Benny
K.Pandiarajan
M.A.Viswamitra

_publ_section_title
;
 2,6-Diphenylthiapyran-4-one
;
_journal_issue 7
_journal_name_full 'Acta Crystallographica Section C'
_journal_page_first 870
_journal_page_last 871
_journal_paper_doi 10.1107/S0108270100004765
_journal_volume 56
_journal_year 2000
_chemical_formula_moiety 'C17 H16 O S'
_chemical_formula_sum 'C17 H16 O S'
_chemical_formula_weight 268.36
_chemical_name_systematic
;
2,6-diphenyl-thiopyran-4-one
;
_space_group_IT_number 62
_symmetry_cell_setting orthorhombic
_symmetry_space_group_name_Hall '-P 2ac 2n'
_symmetry_space_group_name_H-M 'P n m a'
_cell_angle_alpha 90.00
_cell_angle_beta 90.00
_cell_angle_gamma 90.00
_cell_formula_units_Z 4
_cell_length_a 10.867(3)
_cell_length_b 24.284(4)
_cell_length_c 5.427(2)
_cell_measurement_reflns_used 25
_cell_measurement_temperature 293(2)
_cell_measurement_theta_max 16
_cell_measurement_theta_min 8
_cell_volume 1432.2(7)
_computing_cell_refinement 'CAD-4 Software'
_computing_data_collection 'CAD-4 Software (Enraf-Nonius, 1989)'
_computing_data_reduction 'CAD-4 Software'
_computing_molecular_graphics 'PLUTO (Motherwell & Clegg, 1978)'
_computing_publication_material SHELXL97
_computing_structure_refinement 'SHELXL97 (Sheldrick, 1997)'
_computing_structure_solution 'SHELXS97 (Sheldrick, 1990)'
_diffrn_ambient_temperature 293(2)
_diffrn_measurement_device_type 'Enraf-Nonius CAD-4'
_diffrn_measurement_method \w-2\q
_diffrn_radiation_monochromator graphite
_diffrn_radiation_source 'fine-focus sealed tube'
_diffrn_radiation_type CuK\a
_diffrn_radiation_wavelength 1.54180
_diffrn_reflns_av_R_equivalents .0072
_diffrn_reflns_av_sigmaI/netI .0478
_diffrn_reflns_limit_h_max 13
_diffrn_reflns_limit_h_min 0
_diffrn_reflns_limit_k_max 11
_diffrn_reflns_limit_k_min -29
_diffrn_reflns_limit_l_max 0
_diffrn_reflns_limit_l_min -6
_diffrn_reflns_number 1585
_diffrn_reflns_theta_max 71.88
_diffrn_reflns_theta_min 3.64
_diffrn_standards_decay_% 1
_diffrn_standards_interval_count 200
_diffrn_standards_number 2
_exptl_absorpt_coefficient_mu 1.903
_exptl_absorpt_correction_type none
_exptl_crystal_colour colourless
_exptl_crystal_density_diffrn 1.245
_exptl_crystal_density_method 'not measured'
_exptl_crystal_description plates
_exptl_crystal_F_000 568
_exptl_crystal_size_max .20
_exptl_crystal_size_mid .12
_exptl_crystal_size_min .08
_refine_diff_density_max .352
_refine_diff_density_min -.179
_refine_ls_extinction_coef .0126(9)
_refine_ls_extinction_method 'SHELXL97 (Sheldrick, 1997)'
_refine_ls_goodness_of_fit_ref 1.167
_refine_ls_hydrogen_treatment refU
_refine_ls_matrix_type full
_refine_ls_number_parameters 124
_refine_ls_number_reflns 1436
_refine_ls_number_restraints 0
_refine_ls_restrained_S_all 1.167
_refine_ls_R_factor_all .0473
_refine_ls_R_factor_gt .0429
_refine_ls_shift/su_max <0.001
_refine_ls_shift/su_mean .000
_refine_ls_structure_factor_coef Fsqd
_refine_ls_weighting_details 'calc w = 1/[\s^2^(Fo^2^)+(0.0432P)^2^+0.1515P] where P=(Fo^2^+2Fc^2^)/3'
_refine_ls_weighting_scheme calc
_refine_ls_wR_factor_ref .1225
_reflns_number_gt 1285
_reflns_number_total 1436
_reflns_threshold_expression I>2\s(I)
_cod_data_source_file vj1103.cif
_cod_data_source_block I
_cod_database_code 2011184
_cod_database_fobs_code 2011184

loop_
_symmetry_equiv_pos_as_xyz
'x, y, z'
'-x+1/2, -y, z+1/2'
'x+1/2, -y+1/2, -z+1/2'
'-x, y+1/2, -z'
'-x, -y, -z'
'x-1/2, y, -z-1/2'
'-x-1/2, y-1/2, z-1/2'
'x, -y-1/2, z'

loop_
_atom_site_label
_atom_site_fract_x
_atom_site_fract_y
_atom_site_fract_z
_atom_site_U_iso_or_equiv
_atom_site_adp_type
_atom_site_calc_flag
_atom_site_refinement_flags
_atom_site_occupancy
_atom_site_disorder_assembly
_atom_site_disorder_group
_atom_site_type_symbol
S1 .28672(5) .2500 .77840(10) .0600(2) Uani d S 1 . . S
O1 .0090(2) .2500 .2052(3) .0999(7) Uani d S 1 . . O
C2 .23937(14) .19352(7) .5821(3) .0639(4) Uani d . 1 . . C
C3 .10133(15) .19750(8) .5219(4) .0730(5) Uani d . 1 . . C
C4 .0661(2) .2500 .3963(4) .0739(7) Uani d S 1 . . C
C7 .27358(16) .14107(8) .7105(3) .0677(5) Uani d . 1 . . C
C8 .2127(2) .12431(10) .9227(4) .0870(6) Uani d . 1 . . C
C9 .2452(3) .07676(11) 1.0424(6) .1048(8) Uani d . 1 . . C
C10 .3391(3) .04492(11) .9537(6) .1127(10) Uani d . 1 . . C
C11 .4009(3) .06105(12) .7482(7) .1186(10) Uani d . 1 . . C
C12 .3688(2) .10896(9) .6252(5) .0898(6) Uani d . 1 . . C
H3A .0779(18) .1652(8) .424(4) .084(6) Uiso d . 1 . . H
H2 .2857(18) .1970(8) .430(4) .076(6) Uiso d . 1 . . H
H3B .053(2) .1970(8) .684(4) .084(6) Uiso d . 1 . . H
H9 .201(3) .0632(12) 1.195(6) .131(11) Uiso d . 1 . . H
H10 .359(3) .0125(13) 1.032(5) .137(10) Uiso d . 1 . . H
H12 .467(3) .0420(11) .689(5) .116(9) Uiso d . 1 . . H
H11 .407(2) .1207(9) .476(4) .099(7) Uiso d . 1 . . H
H8 .145(3) .1461(10) .983(5) .122(9) Uiso d . 1 . . H

loop_
_atom_site_aniso_label
_atom_site_aniso_U_11
_atom_site_aniso_U_22
_atom_site_aniso_U_33
_atom_site_aniso_U_12
_atom_site_aniso_U_13
_atom_site_aniso_U_23
S1 .0458(3) .0720(4) .0623(4) .000 -.0069(2) .000
O1 .0717(12) .161(2) .0673(11) .000 -.0206(9) .000
C2 .0486(8) .0856(11) .0576(9) -.0016(7) .0015(6) -.0090(8)
C3 .0505(9) .0963(13) .0721(10) -.0067(8) -.0072(8) -.0109(9)
C4 .0414(10) .120(2) .0598(13) .000 -.0025(9) .000
C7 .0575(9) .0746(10) .0709(10) -.0046(7) -.0077(7) -.0155(8)
C8 .0904(14) .0918(14) .0786(13) .0003(11) .0023(10) .0003(11)
C9 .1215(19) .0927(15) .1002(18) -.0073(15) -.0128(16) .0088(13)
C10 .136(2) .0730(13) .129(2) -.0033(14) -.034(2) .0031(14)
C11 .114(2) .0905(16) .152(3) .0285(16) -.0062(18) -.0200(17)
C12 .0759(12) .0894(13) .1042(16) .0069(10) .0018(12) -.0162(12)

loop_
_atom_type_symbol
_atom_type_description
_atom_type_scat_dispersion_real
_atom_type_scat_dispersion_imag
_atom_type_scat_source
C C .0181 .0091 'International Tables Vol C Tables 4.2.6.8 and 6.1.1.4'
H H .0000 .0000 'International Tables Vol C Tables 4.2.6.8 and 6.1.1.4'
O O .0492 .0322 'International Tables Vol C Tables 4.2.6.8 and 6.1.1.4'
S S .3331 .5567 'International Tables Vol C Tables 4.2.6.8 and 6.1.1.4'

loop_
_geom_angle_atom_site_label_1
_geom_angle_atom_site_label_2
_geom_angle_atom_site_label_3
_geom_angle_site_symmetry_1
_geom_angle_site_symmetry_3
_geom_angle
C2 S1 C2 . 8_565 98.43(12)
C7 C2 C3 . . 113.20(15)
C7 C2 S1 . . 107.42(11)
C3 C2 S1 . . 110.74(12)
C7 C2 H2 . . 109.9(11)
C3 C2 H2 . . 108.7(11)
S1 C2 H2 . . 106.6(11)
C4 C3 C2 . . 113.57(16)
C4 C3 H3A . . 111.6(11)
C2 C3 H3A . . 108.5(12)
C4 C3 H3B . . 105.7(11)
C2 C3 H3B . . 108.4(12)
H3A C3 H3B . . 108.9(15)
O1 C4 C3 . 8_565 121.52(10)
O1 C4 C3 . . 121.51(10)
C3 C4 C3 8_565 . 116.9(2)
C12 C7 C8 . . 118.1(2)
C12 C7 C2 . . 120.78(19)
C8 C7 C2 . . 121.09(18)
C9 C8 C7 . . 121.1(3)
C9 C8 H8 . . 119.9(15)
C7 C8 H8 . . 119.0(15)
C10 C9 C8 . . 120.1(3)
C10 C9 H9 . . 117.2(18)
C8 C9 H9 . . 122.6(18)
C11 C10 C9 . . 119.6(3)
C11 C10 H10 . . 120.5(18)
C9 C10 H10 . . 119.9(19)
C10 C11 C12 . . 120.9(3)
C10 C11 H12 . . 122.0(18)
C12 C11 H12 . . 117.1(18)
C7 C12 C11 . . 120.2(3)
C7 C12 H11 . . 116.3(15)
C11 C12 H11 . . 123.4(15)

loop_
_geom_bond_atom_site_label_1
_geom_bond_atom_site_label_2
_geom_bond_site_symmetry_2
_geom_bond_distance
_geom_bond_publ_flag
S1 C2 . 1.8114(17) ?
S1 C2 8_565 1.8114(17) ?
O1 C4 . 1.209(3) ?
C2 C7 . 1.499(2) ?
C2 C3 . 1.538(2) ?
C2 H2 . .97(2) ?
C3 C4 . 1.496(2) ?
C3 H3A . .98(2) ?
C3 H3B . 1.02(2) ?
C4 C3 8_565 1.495(2) ?
C7 C12 . 1.376(3) ?
C7 C8 . 1.389(3) ?
C8 C9 . 1.371(3) ?
C8 H8 . .96(3) ?
C9 C10 . 1.367(4) ?
C9 H9 . 1.01(3) ?
C10 C11 . 1.359(5) ?
C10 H10 . .92(3) ?
C11 C12 . 1.386(4) ?
C11 H12 . .91(3) ?
C12 H11 . .95(2) ?
